data_7702442
loop_
_publ_author_name
'Eskelinen, Esa'
'Luukkanen, Saija'
'Haukka, Matti'
'Ahlgr\'en, Markku'
'Pakkanen, Tapani A.'

_publ_section_title
;
 Redox and photochemical behaviour of ruthenium(II) complexes with H2dcbpy
 ligand
 (H2dcbpy&#x2005;=&#x2005;2,2&#x2032;-bipyridine-4,4&#x2032;-dicarboxylic
 acid)
;
_journal_issue 16
_journal_name_full 'Journal of the Chemical Society, Dalton Transactions'
_journal_page_first 2745
_journal_paper_doi 10.1039/b004751l
_journal_year 2000
_chemical_formula_sum 'C36 H29.5 Cl2 N6 O14.75 Ru'
_chemical_formula_weight 954.13
_chemical_name_common '(Ru(H2dcbpy))Cl2.2 3/4H2O'
_space_group_IT_number 9
_space_group_name_Hall 'C -2yc'
_space_group_name_H-M_alt 'C 1 c 1'
_symmetry_cell_setting monoclinic
_symmetry_space_group_name_H-M 'C 1 c 1'
_atom_sites_solution_hydrogens geom
_atom_sites_solution_primary direct
_atom_sites_solution_secondary difmap
_audit_creation_method SHELXL-97
_cell_angle_alpha 90.00
_cell_angle_beta 118.5930(10)
_cell_angle_gamma 90.00
_cell_formula_units_Z 8
_cell_length_a 22.1485(3)
_cell_length_b 18.7892(3)
_cell_length_c 21.4865(2)
_cell_measurement_temperature 150(2)
_cell_volume 7851.15(19)
_computing_cell_refinement 'Denzo/Scalepack (Otwinowski & Minor, 1997)'
_computing_data_collection 'Collect (Nonius, 1999)'
_computing_data_reduction 'Denzo/Scalepack (Otwinowski & Minor, 1997)'
_computing_molecular_graphics 'XP in SHELXTL v.5.1 (Bruker Axs, 1998)'
_computing_publication_material SHELXL-97
_computing_structure_refinement 'SHELXL-97 (Sheldrick, 1997)'
_computing_structure_solution 'SHELXS-97 (Sheldrick, 1990)'
_diffrn_ambient_temperature 150(2)
_diffrn_measured_fraction_theta_full 0.993
_diffrn_measured_fraction_theta_max 0.993
_diffrn_measurement_device_type 'Nonius KappaCCD'
_diffrn_measurement_method phi-scan
_diffrn_radiation_monochromator graphite
_diffrn_radiation_source 'fine-focus sealed tube'
_diffrn_radiation_type MoK\a
_diffrn_radiation_wavelength 0.71073
_diffrn_reflns_av_R_equivalents 0.0290
_diffrn_reflns_av_sigmaI/netI 0.0346
_diffrn_reflns_limit_h_max 28
_diffrn_reflns_limit_h_min -28
_diffrn_reflns_limit_k_max 24
_diffrn_reflns_limit_k_min -24
_diffrn_reflns_limit_l_max 27
_diffrn_reflns_limit_l_min -23
_diffrn_reflns_number 51929
_diffrn_reflns_theta_full 27.49
_diffrn_reflns_theta_max 27.49
_diffrn_reflns_theta_min 2.13
_exptl_absorpt_coefficient_mu 0.614
_exptl_absorpt_correction_T_max 0.3599
_exptl_absorpt_correction_T_min 0.3141
_exptl_absorpt_correction_type multi-scan
_exptl_absorpt_process_details 'Xprep in Shelxtl v. 5.1 (Bruker AXS, 1998)'
_exptl_crystal_colour 'dark red'
_exptl_crystal_density_diffrn 1.614
_exptl_crystal_density_method 'not measured'
_exptl_crystal_description block
_exptl_crystal_F_000 3868
_exptl_crystal_size_max 0.40
_exptl_crystal_size_mid 0.40
_exptl_crystal_size_min 0.30
_refine_diff_density_max 0.738
_refine_diff_density_min -0.854
_refine_diff_density_rms 0.059
_refine_ls_abs_structure_details 'Flack H D (1983), Acta Cryst. A39, 876-881'
_refine_ls_abs_structure_Flack 0.272(11)
_refine_ls_extinction_method none
_refine_ls_goodness_of_fit_ref 1.041
_refine_ls_hydrogen_treatment mixed
_refine_ls_matrix_type full
_refine_ls_number_parameters 1082
_refine_ls_number_reflns 17064
_refine_ls_number_restraints 2
_refine_ls_restrained_S_all 1.041
_refine_ls_R_factor_all 0.0265
_refine_ls_R_factor_gt 0.0249
_refine_ls_shift/su_max 0.013
_refine_ls_shift/su_mean 0.000
_refine_ls_structure_factor_coef Fsqd
_refine_ls_weighting_details 'calc w=1/[\s^2^(Fo^2^)+(0.0281P)^2^+8.1223P] where P=(Fo^2^+2Fc^2^)/3'
_refine_ls_weighting_scheme calc
_refine_ls_wR_factor_gt 0.0624
_refine_ls_wR_factor_ref 0.0634
_reflns_number_gt 16504
_reflns_number_total 17064
_reflns_threshold_expression >2sigma(I)
_cod_data_source_file b004751l.txt
_cod_data_source_block (Ru(H2dcbpy))Cl2.2
_cod_depositor_comments
;
The following automatic conversions were performed:

data item '_symmetry_cell_setting' value 'Monoclinic' was changed to
'monoclinic' in accordance with the
/home/saulius/struct/COD-crude-data/automatic-downloads/DataCite-retrospective/RSC/depositions/lib/dictionaries/cif_core.dic
dictionary named 'cif_core.dic' version 2.4.2 last updated on
2011-04-26.

Automatic conversion script
Id: cif_fix_values 6909 2019-04-08 15:41:33Z antanas 
;
_cod_original_cell_volume 7851.15(18)
_cod_original_sg_symbol_H-M 'C c'
_cod_original_formula_sum 'C36 H29.50 Cl2 N6 O14.75 Ru'
_cod_database_code 7702442

loop_
_symmetry_equiv_pos_as_xyz
'x, y, z'
'x, -y, z+1/2'
'x+1/2, y+1/2, z'
'x+1/2, -y+1/2, z+1/2'

loop_
_atom_site_label
_atom_site_type_symbol
_atom_site_fract_x
_atom_site_fract_y
_atom_site_fract_z
_atom_site_U_iso_or_equiv
_atom_site_adp_type
_atom_site_occupancy
_atom_site_symmetry_multiplicity
_atom_site_calc_flag
_atom_site_refinement_flags
Ru1 Ru 0.896205(8) 0.977180(9) 0.510931(8) 0.01224(4) Uani 1 1 d .
N1 N 0.84410(11) 0.99839(11) 0.40383(12) 0.0148(4) Uani 1 1 d .
N2 N 0.94354(11) 1.07025(10) 0.50523(11) 0.0145(4) Uani 1 1 d .
N6 N 0.95015(10) 0.90538(10) 0.48471(11) 0.0128(4) Uani 1 1 d .
N5 N 0.84764(11) 0.88356(10) 0.50932(11) 0.0142(4) Uani 1 1 d .
N4 N 0.94800(11) 0.96004(11) 0.61852(11) 0.0145(4) Uani 1 1 d .
N3 N 0.84202(11) 1.04148(10) 0.54436(11) 0.0151(4) Uani 1 1 d .
C10 C 0.79668(13) 0.95570(13) 0.35451(13) 0.0181(5) Uani 1 1 d .
H10 H 0.7831 0.9141 0.3697 0.022 Uiso 1 1 calc R
C11 C 0.76681(15) 0.96949(14) 0.28288(15) 0.0209(5) Uani 1 1 d .
H11 H 0.7326 0.9386 0.2496 0.025 Uiso 1 1 calc R
C12 C 0.78754(13) 1.02928(13) 0.26022(13) 0.0177(5) Uani 1 1 d .
C13 C 0.83819(14) 1.07276(13) 0.31066(14) 0.0201(5) Uani 1 1 d .
H13 H 0.8541 1.1132 0.2963 0.024 Uiso 1 1 calc R
C14 C 0.91877(13) 1.09895(12) 0.43914(13) 0.0160(5) Uani 1 1 d .
C15 C 0.86538(13) 1.05659(12) 0.38226(13) 0.0157(5) Uani 1 1 d .
C16 C 0.94339(14) 1.16239(13) 0.42788(14) 0.0199(5) Uani 1 1 d .
H16 H 0.9252 1.1810 0.3813 0.024 Uiso 1 1 calc R
C17 C 0.99487(14) 1.19904(13) 0.48476(14) 0.0201(5) Uani 1 1 d .
C18 C 1.01910(14) 1.17075(13) 0.55257(14) 0.0224(5) Uani 1 1 d .
H18 H 1.0534 1.1950 0.5928 0.027 Uiso 1 1 calc R
C19 C 0.99234(13) 1.10649(13) 0.56050(14) 0.0184(5) Uani 1 1 d .
H19 H 1.0092 1.0874 0.6068 0.022 Uiso 1 1 calc R
C39 C 0.99948(13) 0.92261(12) 0.46739(13) 0.0162(5) Uani 1 1 d .
H39 H 1.0114 0.9713 0.4681 0.019 Uiso 1 1 calc R
C38 C 1.03319(13) 0.87201(13) 0.44868(13) 0.0166(5) Uani 1 1 d .
H38 H 1.0668 0.8859 0.4355 0.020 Uiso 1 1 calc R
C37 C 1.01742(13) 0.80137(13) 0.44935(13) 0.0156(5) Uani 1 1 d .
C36 C 0.96488(13) 0.78272(13) 0.46463(13) 0.0155(5) Uani 1 1 d .
H36 H 0.9521 0.7343 0.4637 0.019 Uiso 1 1 calc R
C35 C 0.93180(13) 0.83579(12) 0.48104(12) 0.0139(5) Uani 1 1 d .
C34 C 0.87428(12) 0.82304(12) 0.49683(12) 0.0136(5) Uani 1 1 d .
C33 C 0.84804(13) 0.75643(12) 0.49840(13) 0.0166(5) Uani 1 1 d .
H33 H 0.8666 0.7148 0.4888 0.020 Uiso 1 1 calc R
C32 C 0.79376(13) 0.75136(12) 0.51433(13) 0.0171(5) Uani 1 1 d .
C31 C 0.76861(14) 0.81286(13) 0.52855(14) 0.0199(5) Uani 1 1 d .
H31 H 0.7327 0.8107 0.5407 0.024 Uiso 1 1 calc R
C30 C 0.79600(13) 0.87725(13) 0.52494(14) 0.0172(5) Uani 1 1 d .
H30 H 0.7776 0.9193 0.5339 0.021 Uiso 1 1 calc R
C29 C 0.99806(13) 0.91120(12) 0.65147(14) 0.0169(5) Uani 1 1 d .
H29 H 1.0151 0.8866 0.6245 0.020 Uiso 1 1 calc R
C28 C 1.02552(13) 0.89543(13) 0.72253(13) 0.0173(5) Uani 1 1 d .
H28 H 1.0598 0.8597 0.7436 0.021 Uiso 1 1 calc R
C27 C 1.00231(13) 0.93244(12) 0.76289(13) 0.0159(5) Uani 1 1 d .
C26 C 0.95036(15) 0.98268(12) 0.72950(15) 0.0163(5) Uani 1 1 d .
H26 H 0.9334 1.0083 0.7560 0.020 Uiso 1 1 calc R
C25 C 0.92340(13) 0.99518(13) 0.65727(14) 0.0153(5) Uani 1 1 d .
C24 C 0.86580(13) 1.04317(12) 0.61606(13) 0.0143(5) Uani 1 1 d .
C23 C 0.83486(14) 1.08652(12) 0.64498(14) 0.0185(5) Uani 1 1 d .
H23 H 0.8515 1.0871 0.6948 0.022 Uiso 1 1 calc R
C22 C 0.77952(14) 1.12907(13) 0.60095(14) 0.0188(5) Uani 1 1 d .
C21 C 0.75606(15) 1.12693(14) 0.52829(15) 0.0229(6) Uani 1 1 d .
H21 H 0.7182 1.1553 0.4969 0.028 Uiso 1 1 calc R
C20 C 0.78870(14) 1.08295(14) 0.50261(14) 0.0200(5) Uani 1 1 d .
H20 H 0.7727 1.0820 0.4529 0.024 Uiso 1 1 calc R
C40 C 0.75698(15) 1.05011(15) 0.18363(15) 0.0242(6) Uani 1 1 d .
O40 O 0.70210(12) 1.01206(11) 0.14216(11) 0.0295(5) Uani 1 1 d .
O41 O 0.78167(13) 1.09590(13) 0.16355(12) 0.0414(6) Uani 1 1 d .
C50 C 1.02094(15) 1.26648(14) 0.46913(15) 0.0261(6) Uani 1 1 d .
O50 O 1.07267(12) 1.29532(11) 0.52583(11) 0.0353(5) Uani 1 1 d .
O51 O 0.99537(12) 1.29203(11) 0.41028(11) 0.0376(5) Uani 1 1 d .
C90 C 1.05807(13) 0.74568(13) 0.43517(13) 0.0165(5) Uani 1 1 d .
O90 O 1.10443(11) 0.76112(10) 0.42299(12) 0.0277(4) Uani 1 1 d .
O91 O 1.03808(10) 0.68061(9) 0.43805(11) 0.0230(4) Uani 1 1 d .
C80 C 0.76275(14) 0.67967(13) 0.51165(15) 0.0202(5) Uani 1 1 d .
O80 O 0.72162(12) 0.68062(10) 0.54047(13) 0.0338(5) Uani 1 1 d .
O81 O 0.77303(11) 0.62888(10) 0.48386(11) 0.0279(4) Uani 1 1 d .
C70 C 1.03106(14) 0.92360(14) 0.84151(14) 0.0208(5) Uani 1 1 d .
O70 O 1.07846(10) 0.87382(11) 0.87593(10) 0.0314(5) Uani 1 1 d .
O71 O 1.01289(11) 0.96032(11) 0.87520(11) 0.0298(5) Uani 1 1 d .
C60 C 0.74745(14) 1.17596(14) 0.63412(15) 0.0217(6) Uani 1 1 d .
O60 O 0.69833(13) 1.21650(13) 0.58636(12) 0.0401(6) Uani 1 1 d .
O61 O 0.76566(11) 1.17554(10) 0.69632(11) 0.0266(4) Uani 1 1 d .
Ru1B Ru 1.360347(8) 0.991129(9) 0.767546(8) 0.01226(4) Uani 1 1 d .
N1B N 1.41670(11) 1.05505(10) 0.73607(11) 0.0138(4) Uani 1 1 d .
N2B N 1.30994(11) 0.97350(10) 0.65976(11) 0.0138(4) Uani 1 1 d .
N6B N 1.31293(11) 1.08457(10) 0.77277(11) 0.0149(4) Uani 1 1 d .
N5B N 1.41127(11) 1.01191(11) 0.87380(12) 0.0140(4) Uani 1 1 d .
N4B N 1.30324(10) 0.91999(10) 0.78971(11) 0.0133(4) Uani 1 1 d .
N3B N 1.40879(11) 0.89724(10) 0.77058(11) 0.0130(4) Uani 1 1 d .
C10B C 1.46757(14) 1.09986(13) 0.77752(14) 0.0187(5) Uani 1 1 d .
H10B H 1.4809 1.1025 0.8266 0.022 Uiso 1 1 calc R
C11B C 1.50140(14) 1.14273(14) 0.75055(14) 0.0198(5) Uani 1 1 d .
H11B H 1.5368 1.1744 0.7807 0.024 Uiso 1 1 calc R
C12B C 1.48230(13) 1.13820(12) 0.67918(14) 0.0179(5) Uani 1 1 d .
C13B C 1.42908(14) 1.09267(13) 0.63610(14) 0.0175(5) Uani 1 1 d .
H13B H 1.4148 1.0895 0.5869 0.021 Uiso 1 1 calc R
C14B C 1.39712(12) 1.05206(12) 0.66533(13) 0.0146(5) Uani 1 1 d .
C15B C 1.33924(13) 1.00366(13) 0.62332(13) 0.0141(5) Uani 1 1 d .
C16B C 1.31482(14) 0.99049(12) 0.55193(15) 0.0165(5) Uani 1 1 d .
H16B H 1.3371 1.0109 0.5278 0.020 Uiso 1 1 calc R
C17B C 1.25770(13) 0.94739(12) 0.51577(13) 0.0167(5) Uani 1 1 d .
C18B C 1.22825(13) 0.91550(13) 0.55311(13) 0.0186(5) Uani 1 1 d .
H18B H 1.1894 0.8853 0.5297 0.022 Uiso 1 1 calc R
C19B C 1.25667(13) 0.92865(13) 0.62516(13) 0.0173(5) Uani 1 1 d .
H19B H 1.2379 0.9051 0.6511 0.021 Uiso 1 1 calc R
C39B C 1.26293(14) 1.11988(13) 0.71796(14) 0.0198(5) Uani 1 1 d .
H39B H 1.2446 1.0995 0.6720 0.024 Uiso 1 1 calc R
C38B C 1.23684(14) 1.18410(13) 0.72504(15) 0.0226(5) Uani 1 1 d .
H38B H 1.2011 1.2071 0.6850 0.027 Uiso 1 1 calc R
C37B C 1.26388(14) 1.21453(13) 0.79184(15) 0.0218(5) Uani 1 1 d .
C36B C 1.31594(15) 1.17917(13) 0.84873(15) 0.0214(5) Uani 1 1 d .
H35B H 1.3354 1.1992 0.8949 0.026 Uiso 1 1 calc R
C35B C 1.33962(13) 1.11444(12) 0.83813(13) 0.0165(5) Uani 1 1 d .
C34B C 1.39320(13) 1.07211(12) 0.89649(13) 0.0161(5) Uani 1 1 d .
C33B C 1.42153(14) 1.08881(13) 0.96746(14) 0.0210(5) Uani 1 1 d .
H33B H 1.4083 1.1312 0.9819 0.025 Uiso 1 1 calc R
C32B C 1.46917(14) 1.04351(14) 1.01738(14) 0.0207(5) Uani 1 1 d .
C31B C 1.48708(15) 0.98113(13) 0.99504(15) 0.0197(6) Uani 1 1 d .
H31B H 1.5192 0.9487 1.0285 0.024 Uiso 1 1 calc R
C30B C 1.45715(13) 0.96748(13) 0.92324(14) 0.0188(5) Uani 1 1 d .
H30B H 1.4693 0.9250 0.9080 0.023 Uiso 1 1 calc R
C29B C 1.25148(13) 0.93792(12) 0.80257(13) 0.0149(5) Uani 1 1 d .
H29B H 1.2392 0.9867 0.8005 0.018 Uiso 1 1 calc R
C28B C 1.21538(13) 0.88753(12) 0.81879(13) 0.0172(5) Uani 1 1 d .
H28B H 1.1795 0.9017 0.8285 0.021 Uiso 1 1 calc R
C27B C 1.23243(13) 0.81597(12) 0.82063(13) 0.0147(5) Uani 1 1 d .
C26B C 1.28620(13) 0.79712(12) 0.80791(13) 0.0153(5) Uani 1 1 d .
H26B H 1.2989 0.7486 0.8094 0.018 Uiso 1 1 calc R
C25B C 1.32136(12) 0.85020(12) 0.79298(13) 0.0133(5) Uani 1 1 d .
C24B C 1.37979(12) 0.83684(12) 0.77956(13) 0.0144(5) Uani 1 1 d .
C23B C 1.40475(13) 0.77004(12) 0.77676(13) 0.0156(5) Uani 1 1 d .
H23B H 1.3843 0.7286 0.7839 0.019 Uiso 1 1 calc R
C22B C 1.46024(13) 0.76418(13) 0.76330(13) 0.0166(5) Uani 1 1 d .
C21B C 1.48966(13) 0.82549(13) 0.75420(14) 0.0178(5) Uani 1 1 d .
H21B H 1.5276 0.8227 0.7451 0.021 Uiso 1 1 calc R
C20B C 1.46326(13) 0.89127(13) 0.75850(14) 0.0176(5) Uani 1 1 d .
H20B H 1.4840 0.9333 0.7528 0.021 Uiso 1 1 calc R
C40B C 1.51629(14) 1.18050(13) 0.64542(15) 0.0207(5) Uani 1 1 d .
O40B O 1.56482(12) 1.22246(12) 0.69004(11) 0.0365(6) Uani 1 1 d .
O41B O 1.49954(12) 1.17429(11) 0.58282(11) 0.0306(5) Uani 1 1 d .
C50B C 1.22938(14) 0.94053(13) 0.43747(14) 0.0201(5) Uani 1 1 d .
O50B O 1.16298(9) 0.92559(11) 0.40371(9) 0.0291(4) Uani 1 1 d .
O51B O 1.26464(10) 0.95098(11) 0.40941(10) 0.0259(4) Uani 1 1 d .
C90B C 1.23868(15) 1.28292(13) 0.80686(15) 0.0239(6) Uani 1 1 d .
O90B O 1.18853(12) 1.31277(11) 0.74947(12) 0.0369(5) Uani 1 1 d .
O91B O 1.26243(12) 1.30806(11) 0.86555(12) 0.0356(5) Uani 1 1 d .
C80B C 1.50031(16) 1.06259(16) 1.09411(15) 0.0265(6) Uani 1 1 d .
O80B O 1.54867(13) 1.01702(11) 1.13496(12) 0.0347(6) Uani 1 1 d .
O81B O 1.48304(16) 1.11333(16) 1.11541(13) 0.0596(8) Uani 1 1 d .
C70B C 1.19227(13) 0.76096(12) 0.83488(13) 0.0161(5) Uani 1 1 d .
O70B O 1.21562(10) 0.69618(9) 0.83899(11) 0.0216(4) Uani 1 1 d .
O71B O 1.14186(9) 0.77519(9) 0.84227(10) 0.0200(4) Uani 1 1 d .
C60B C 1.48773(14) 0.69230(13) 0.76148(14) 0.0201(5) Uani 1 1 d .
O60B O 1.53429(12) 0.69548(10) 0.73914(13) 0.0324(5) Uani 1 1 d .
O61B O 1.46973(10) 0.63871(9) 0.77896(11) 0.0257(4) Uani 1 1 d .
Cl1 Cl 0.62608(3) 1.06839(3) -0.00893(3) 0.02101(12) Uani 1 1 d .
Cl2 Cl 1.63004(4) 1.32496(3) 0.63447(4) 0.01917(11) Uani 1 1 d .
Cl3 Cl 1.63238(3) 1.05472(3) 1.28959(3) 0.02084(12) Uani 1 1 d .
Cl4 Cl 1.61087(4) 0.56321(3) 0.74517(3) 0.02422(13) Uani 1 1 d .
O94 O 1.25040(16) 1.21429(16) 0.96572(16) 0.0661(8) Uani 1 1 d .
O95 O 0.64533(11) 0.57028(11) 0.52476(11) 0.0333(5) Uani 1 1 d .
O96 O 0.62081(12) 0.49520(10) 0.61742(10) 0.0325(5) Uani 1 1 d .
O97 O 1.15604(12) 0.59429(10) 0.86477(12) 0.0319(5) Uani 1 1 d .
O98 O 1.10014(13) 0.57881(11) 0.41427(12) 0.0364(5) Uani 1 1 d .
O99 O 1.3858(4) 1.2379(4) 1.0688(6) 0.178(6) Uani 0.50 1 d P
H40 H 0.6833 1.0276 0.0984 0.050 Uiso 1 1 d .
H50 H 1.0836 1.3394 0.5131 0.050 Uiso 1 1 d .
H61 H 1.0649 0.6520 0.4325 0.050 Uiso 1 1 d .
H70 H 0.7089 0.6368 0.5419 0.050 Uiso 1 1 d .
H80 H 1.0948 0.8465 0.8456 0.050 Uiso 1 1 d .
H90 H 0.6711 1.2469 0.6011 0.050 Uiso 1 1 d .
H40B H 1.5849 1.2481 0.6693 0.050 Uiso 1 1 d .
H50B H 1.1439 0.9292 0.3575 0.050 Uiso 1 1 d .
H60B H 1.1732 1.3520 0.7607 0.050 Uiso 1 1 d .
H70B H 1.5751 1.0287 1.1805 0.050 Uiso 1 1 d .
H80B H 1.1928 0.6616 0.8489 0.050 Uiso 1 1 d .
H90B H 1.5387 0.6544 0.7336 0.050 Uiso 1 1 d .
H941 H 1.2530 1.2511 0.9280 0.050 Uiso 1 1 d .
H942 H 1.2098 1.2091 0.9827 0.050 Uiso 1 1 d .
H951 H 0.6109 0.5667 0.4812 0.050 Uiso 1 1 d .
H952 H 0.6392 0.5420 0.5454 0.050 Uiso 1 1 d .
H961 H 0.6241 0.4461 0.6247 0.050 Uiso 1 1 d .
H962 H 0.6140 0.5110 0.6472 0.050 Uiso 1 1 d .
H971 H 1.1479 0.5903 0.8981 0.050 Uiso 1 1 d .
H972 H 1.1462 0.5529 0.8384 0.050 Uiso 1 1 d .
H981 H 1.1096 0.5431 0.4375 0.050 Uiso 1 1 d .
H982 H 1.1124 0.5806 0.3756 0.050 Uiso 1 1 d .
H991 H 1.3485 1.2239 1.0464 0.050 Uiso 0.50 1 d P
H992 H 1.3832 1.2800 1.0693 0.050 Uiso 0.50 1 d P

loop_
_atom_site_aniso_label
_atom_site_aniso_U_11
_atom_site_aniso_U_22
_atom_site_aniso_U_33
_atom_site_aniso_U_23
_atom_site_aniso_U_13
_atom_site_aniso_U_12
Ru1 0.01394(9) 0.01153(8) 0.01281(9) 0.00022(6) 0.00766(7) 0.00067(7)
N1 0.0165(11) 0.0127(9) 0.0169(12) 0.0006(8) 0.0094(9) 0.0006(8)
N2 0.0145(10) 0.0125(9) 0.0171(11) 0.0000(7) 0.0079(8) -0.0003(8)
N6 0.0138(10) 0.0122(9) 0.0129(10) 0.0010(7) 0.0067(8) -0.0002(7)
N5 0.0178(11) 0.0125(9) 0.0125(11) 0.0002(7) 0.0075(9) 0.0002(7)
N4 0.0155(10) 0.0116(9) 0.0190(11) -0.0004(8) 0.0104(9) 0.0002(8)
N3 0.0189(11) 0.0125(9) 0.0174(11) 0.0034(8) 0.0114(9) 0.0037(8)
C10 0.0184(12) 0.0173(12) 0.0188(13) -0.0021(9) 0.0090(10) -0.0032(9)
C11 0.0182(14) 0.0229(12) 0.0205(15) -0.0018(10) 0.0083(11) -0.0015(10)
C12 0.0160(13) 0.0216(12) 0.0143(13) -0.0002(9) 0.0063(10) 0.0014(9)
C13 0.0246(13) 0.0186(12) 0.0194(13) 0.0027(9) 0.0123(11) -0.0011(10)
C14 0.0181(12) 0.0146(11) 0.0171(13) 0.0007(9) 0.0098(10) 0.0012(9)
C15 0.0169(12) 0.0142(11) 0.0162(12) 0.0007(8) 0.0079(10) 0.0009(9)
C16 0.0227(13) 0.0175(12) 0.0171(13) 0.0017(9) 0.0075(10) -0.0012(10)
C17 0.0219(14) 0.0147(11) 0.0239(14) 0.0013(9) 0.0113(11) -0.0008(10)
C18 0.0224(14) 0.0191(12) 0.0204(14) -0.0016(9) 0.0059(11) -0.0039(10)
C19 0.0191(13) 0.0188(12) 0.0151(13) 0.0003(9) 0.0065(10) -0.0015(9)
C39 0.0195(12) 0.0140(11) 0.0155(12) -0.0009(8) 0.0086(9) -0.0025(9)
C38 0.0145(12) 0.0212(12) 0.0164(12) -0.0013(9) 0.0093(9) -0.0013(9)
C37 0.0150(12) 0.0187(11) 0.0133(12) -0.0008(9) 0.0069(9) 0.0003(9)
C36 0.0171(12) 0.0155(11) 0.0150(12) 0.0008(8) 0.0085(10) -0.0018(9)
C35 0.0179(12) 0.0131(10) 0.0105(11) 0.0011(8) 0.0065(9) 0.0000(9)
C34 0.0151(12) 0.0153(10) 0.0117(12) 0.0004(8) 0.0073(9) 0.0014(8)
C33 0.0201(13) 0.0131(11) 0.0197(13) -0.0002(8) 0.0120(10) 0.0012(9)
C32 0.0206(13) 0.0164(11) 0.0154(12) 0.0015(9) 0.0096(10) -0.0007(9)
C31 0.0204(13) 0.0220(13) 0.0222(14) 0.0008(10) 0.0143(11) -0.0008(10)
C30 0.0165(13) 0.0186(12) 0.0197(13) -0.0001(9) 0.0111(10) 0.0040(9)
C29 0.0163(12) 0.0162(11) 0.0199(13) 0.0011(9) 0.0099(10) 0.0052(9)
C28 0.0172(12) 0.0175(11) 0.0174(13) 0.0019(9) 0.0086(10) 0.0049(9)
C27 0.0153(12) 0.0162(11) 0.0159(13) 0.0005(8) 0.0073(9) 0.0000(9)
C26 0.0208(14) 0.0155(12) 0.0159(14) -0.0011(8) 0.0114(11) 0.0011(9)
C25 0.0163(12) 0.0114(11) 0.0183(13) -0.0014(9) 0.0085(10) -0.0016(9)
C24 0.0172(12) 0.0133(10) 0.0165(13) -0.0021(8) 0.0113(10) -0.0019(9)
C23 0.0201(13) 0.0154(11) 0.0215(14) 0.0010(9) 0.0111(11) 0.0018(9)
C22 0.0210(13) 0.0172(11) 0.0203(14) -0.0020(9) 0.0115(11) 0.0025(9)
C21 0.0223(14) 0.0233(13) 0.0203(14) 0.0017(10) 0.0079(11) 0.0083(10)
C20 0.0217(13) 0.0229(13) 0.0178(13) -0.0003(9) 0.0113(11) 0.0030(10)
C40 0.0237(15) 0.0311(14) 0.0154(14) 0.0010(10) 0.0075(11) -0.0020(11)
O40 0.0286(12) 0.0386(12) 0.0137(11) 0.0033(7) 0.0039(9) -0.0058(8)
O41 0.0431(14) 0.0564(15) 0.0175(11) 0.0063(9) 0.0087(10) -0.0207(11)
C50 0.0277(15) 0.0185(12) 0.0297(16) 0.0007(10) 0.0119(12) -0.0048(10)
O50 0.0395(13) 0.0277(11) 0.0299(12) 0.0010(8) 0.0096(10) -0.0182(9)
O51 0.0443(14) 0.0282(11) 0.0286(12) 0.0092(8) 0.0080(10) -0.0123(9)
C90 0.0172(12) 0.0179(11) 0.0155(12) -0.0006(9) 0.0088(9) 0.0008(9)
O90 0.0283(11) 0.0242(9) 0.0445(12) 0.0012(8) 0.0287(10) 0.0006(8)
O91 0.0254(10) 0.0162(9) 0.0351(11) -0.0021(7) 0.0206(9) 0.0013(7)
C80 0.0207(13) 0.0188(12) 0.0235(14) 0.0050(9) 0.0125(11) -0.0011(9)
O80 0.0452(14) 0.0247(10) 0.0502(14) -0.0028(9) 0.0379(12) -0.0088(9)
O81 0.0359(11) 0.0176(9) 0.0384(12) -0.0002(8) 0.0245(9) -0.0022(8)
C70 0.0245(14) 0.0211(12) 0.0171(13) 0.0006(9) 0.0103(11) 0.0025(10)
O70 0.0390(11) 0.0362(11) 0.0184(9) 0.0062(8) 0.0133(8) 0.0205(9)
O71 0.0398(12) 0.0310(11) 0.0208(10) 0.0015(8) 0.0162(9) 0.0137(9)
C60 0.0207(14) 0.0212(13) 0.0239(16) -0.0009(9) 0.0112(11) 0.0055(10)
O60 0.0455(14) 0.0506(14) 0.0256(12) 0.0072(10) 0.0181(10) 0.0339(11)
O61 0.0302(11) 0.0301(10) 0.0219(11) -0.0016(8) 0.0144(9) 0.0088(8)
Ru1B 0.01409(9) 0.01160(8) 0.01296(9) 0.00007(7) 0.00799(7) -0.00030(7)
N1B 0.0147(10) 0.0129(9) 0.0149(11) -0.0007(7) 0.0080(8) -0.0010(7)
N2B 0.0136(10) 0.0134(9) 0.0150(11) -0.0002(7) 0.0072(8) -0.0011(8)
N6B 0.0188(11) 0.0113(9) 0.0180(11) 0.0017(7) 0.0115(9) -0.0013(7)
N5B 0.0126(11) 0.0142(10) 0.0169(11) 0.0003(8) 0.0084(9) -0.0013(8)
N4B 0.0154(10) 0.0134(9) 0.0120(10) 0.0008(7) 0.0072(8) 0.0010(7)
N3B 0.0133(9) 0.0143(9) 0.0125(10) -0.0010(7) 0.0072(8) -0.0019(8)
C10B 0.0227(13) 0.0174(11) 0.0152(13) -0.0028(9) 0.0085(10) -0.0063(9)
C11B 0.0200(13) 0.0202(12) 0.0201(14) -0.0033(10) 0.0103(11) -0.0069(10)
C12B 0.0175(12) 0.0149(11) 0.0228(14) 0.0026(9) 0.0108(10) -0.0011(9)
C13B 0.0208(13) 0.0194(12) 0.0140(13) 0.0003(9) 0.0096(10) -0.0026(9)
C14B 0.0131(11) 0.0138(10) 0.0158(12) -0.0003(8) 0.0061(9) -0.0010(8)
C15B 0.0146(12) 0.0135(11) 0.0150(13) 0.0014(9) 0.0078(10) 0.0000(9)
C16B 0.0156(13) 0.0180(12) 0.0181(14) 0.0016(9) 0.0098(11) -0.0006(9)
C17B 0.0196(13) 0.0173(11) 0.0144(13) 0.0001(9) 0.0092(10) -0.0002(9)
C18B 0.0183(12) 0.0191(12) 0.0172(13) -0.0027(9) 0.0075(10) -0.0048(9)
C19B 0.0178(12) 0.0186(12) 0.0179(13) 0.0000(9) 0.0105(10) -0.0029(9)
C39B 0.0219(14) 0.0179(12) 0.0173(13) -0.0001(9) 0.0076(10) 0.0011(9)
C38B 0.0198(13) 0.0190(12) 0.0256(15) 0.0023(10) 0.0082(11) 0.0054(10)
C37B 0.0250(14) 0.0171(12) 0.0258(15) -0.0008(10) 0.0141(11) -0.0007(10)
C36B 0.0284(14) 0.0178(12) 0.0219(14) -0.0029(9) 0.0151(11) -0.0006(10)
C35B 0.0192(13) 0.0159(11) 0.0160(13) 0.0018(9) 0.0098(10) 0.0008(9)
C34B 0.0193(12) 0.0155(11) 0.0160(13) -0.0009(8) 0.0105(10) -0.0009(9)
C33B 0.0239(13) 0.0207(12) 0.0199(14) -0.0025(9) 0.0117(11) 0.0003(10)
C32B 0.0235(14) 0.0231(13) 0.0197(14) -0.0028(10) 0.0137(11) -0.0037(10)
C31B 0.0172(14) 0.0260(13) 0.0146(14) 0.0011(9) 0.0065(11) 0.0022(9)
C30B 0.0191(13) 0.0184(12) 0.0191(14) -0.0001(9) 0.0092(11) 0.0019(9)
C29B 0.0170(12) 0.0142(10) 0.0165(12) -0.0013(8) 0.0104(9) 0.0008(9)
C28B 0.0193(12) 0.0148(11) 0.0220(13) -0.0008(9) 0.0136(10) 0.0011(9)
C27B 0.0168(12) 0.0134(11) 0.0161(12) -0.0001(8) 0.0096(10) -0.0003(9)
C26B 0.0177(12) 0.0119(11) 0.0177(12) -0.0002(8) 0.0096(10) 0.0006(9)
C25B 0.0148(12) 0.0121(10) 0.0153(12) -0.0001(8) 0.0091(9) 0.0016(9)
C24B 0.0146(12) 0.0142(11) 0.0150(12) -0.0008(8) 0.0074(10) 0.0003(8)
C23B 0.0171(12) 0.0127(10) 0.0181(12) -0.0003(9) 0.0095(9) 0.0002(9)
C22B 0.0156(12) 0.0170(11) 0.0168(13) 0.0007(9) 0.0075(10) 0.0043(9)
C21B 0.0160(12) 0.0191(12) 0.0222(14) 0.0026(9) 0.0122(10) 0.0037(9)
C20B 0.0176(13) 0.0175(12) 0.0225(13) 0.0002(9) 0.0135(10) 0.0009(9)
C40B 0.0219(13) 0.0188(12) 0.0238(16) 0.0010(9) 0.0128(11) -0.0047(9)
O40B 0.0422(13) 0.0446(13) 0.0254(12) -0.0074(9) 0.0184(10) -0.0310(10)
O41B 0.0351(12) 0.0359(11) 0.0221(12) -0.0008(8) 0.0148(9) -0.0146(9)
C50B 0.0196(13) 0.0206(12) 0.0184(14) -0.0019(9) 0.0077(11) -0.0022(9)
O50B 0.0208(9) 0.0482(12) 0.0158(9) -0.0035(8) 0.0065(7) -0.0123(8)
O51B 0.0242(10) 0.0391(11) 0.0184(10) -0.0019(8) 0.0134(8) -0.0051(8)
C90B 0.0266(14) 0.0169(12) 0.0305(16) 0.0000(10) 0.0155(12) 0.0022(10)
O90B 0.0415(13) 0.0263(10) 0.0328(12) -0.0020(8) 0.0096(10) 0.0184(9)
O91B 0.0477(14) 0.0241(10) 0.0324(13) -0.0032(8) 0.0171(10) 0.0097(9)
C80B 0.0261(15) 0.0368(15) 0.0177(15) 0.0007(11) 0.0113(12) 0.0026(12)
O80B 0.0356(14) 0.0402(13) 0.0169(12) -0.0041(8) 0.0034(10) 0.0049(9)
O81B 0.0668(18) 0.0724(18) 0.0216(13) -0.0116(11) 0.0066(12) 0.0351(15)
C70B 0.0180(12) 0.0149(11) 0.0161(12) 0.0008(8) 0.0087(10) 0.0008(9)
O70B 0.0232(10) 0.0127(8) 0.0370(11) 0.0038(7) 0.0210(9) 0.0012(7)
O71B 0.0190(9) 0.0193(9) 0.0279(10) 0.0007(7) 0.0162(8) -0.0001(7)
C60B 0.0204(13) 0.0207(12) 0.0207(13) -0.0023(10) 0.0111(10) 0.0020(10)
O60B 0.0405(13) 0.0207(10) 0.0540(14) 0.0054(9) 0.0372(11) 0.0127(8)
O61B 0.0262(10) 0.0154(9) 0.0385(11) -0.0005(7) 0.0177(9) 0.0017(7)
Cl1 0.0243(3) 0.0192(3) 0.0199(3) 0.0000(2) 0.0109(2) 0.0010(2)
Cl2 0.0197(2) 0.0148(2) 0.0280(3) 0.0001(2) 0.0155(2) 0.0001(2)
Cl3 0.0240(3) 0.0195(3) 0.0196(3) 0.0009(2) 0.0109(2) 0.0001(2)
Cl4 0.0253(3) 0.0269(3) 0.0179(3) -0.0008(2) 0.0083(2) 0.0101(2)
O94 0.073(2) 0.0557(17) 0.083(2) 0.0055(14) 0.0481(17) 0.0031(14)
O95 0.0326(12) 0.0339(11) 0.0284(12) 0.0068(8) 0.0105(9) -0.0120(9)
O96 0.0572(14) 0.0202(9) 0.0356(12) 0.0016(7) 0.0346(12) 0.0036(9)
O97 0.0512(14) 0.0188(9) 0.0415(13) -0.0067(8) 0.0349(11) -0.0122(9)
O98 0.0617(16) 0.0233(10) 0.0431(13) 0.0107(9) 0.0405(12) 0.0187(10)
O99 0.053(4) 0.063(5) 0.257(12) 0.005(6) -0.056(6) 0.026(4)

loop_
_atom_type_symbol
_atom_type_description
_atom_type_scat_dispersion_real
_atom_type_scat_dispersion_imag
_atom_type_scat_source
C C 0.0033 0.0016 'International Tables Vol C Tables 4.2.6.8 and 6.1.1.4'
H H 0.0000 0.0000 'International Tables Vol C Tables 4.2.6.8 and 6.1.1.4'
N N 0.0061 0.0033 'International Tables Vol C Tables 4.2.6.8 and 6.1.1.4'
O O 0.0106 0.0060 'International Tables Vol C Tables 4.2.6.8 and 6.1.1.4'
Cl Cl 0.1484 0.1585 'International Tables Vol C Tables 4.2.6.8 and 6.1.1.4'
Ru Ru -1.2594 0.8363 'International Tables Vol C Tables 4.2.6.8 and 6.1.1.4'

loop_
_geom_angle_atom_site_label_1
_geom_angle_atom_site_label_2
_geom_angle_atom_site_label_3
_geom_angle
N6 Ru1 N5 78.54(8)
N6 Ru1 N4 96.94(8)
N5 Ru1 N4 83.72(8)
N6 Ru1 N3 174.11(8)
N5 Ru1 N3 96.91(8)
N4 Ru1 N3 78.72(8)
N6 Ru1 N1 84.78(8)
N5 Ru1 N1 97.93(8)
N4 Ru1 N1 177.83(9)
N3 Ru1 N1 99.65(8)
N6 Ru1 N2 99.27(8)
N5 Ru1 N2 175.97(9)
N4 Ru1 N2 99.95(8)
N3 Ru1 N2 85.49(8)
N1 Ru1 N2 78.44(8)
C10 N1 C15 118.7(2)
C10 N1 Ru1 125.06(17)
C15 N1 Ru1 115.90(17)
C19 N2 C14 118.1(2)
C19 N2 Ru1 126.14(17)
C14 N2 Ru1 115.60(16)
C39 N6 C35 118.2(2)
C39 N6 Ru1 124.89(16)
C35 N6 Ru1 116.79(16)
C30 N5 C34 118.4(2)
C30 N5 Ru1 125.00(16)
C34 N5 Ru1 116.38(16)
C29 N4 C25 118.5(2)
C29 N4 Ru1 124.94(17)
C25 N4 Ru1 116.08(17)
C20 N3 C24 118.8(2)
C20 N3 Ru1 125.60(17)
C24 N3 Ru1 115.55(16)
N1 C10 C11 123.0(2)
N1 C10 H10 118.5
C11 C10 H10 118.5
C10 C11 C12 118.8(2)
C10 C11 H11 120.6
C12 C11 H11 120.6
C11 C12 C13 118.8(2)
C11 C12 C40 123.0(2)
C13 C12 C40 118.2(2)
C15 C13 C12 119.6(2)
C15 C13 H13 120.2
C12 C13 H13 120.2
N2 C14 C16 121.9(2)
N2 C14 C15 114.6(2)
C16 C14 C15 123.6(2)
N1 C15 C13 121.1(2)
N1 C15 C14 115.3(2)
C13 C15 C14 123.6(2)
C14 C16 C17 120.0(2)
C14 C16 H16 120.0
C17 C16 H16 120.0
C16 C17 C18 118.2(2)
C16 C17 C50 117.7(2)
C18 C17 C50 124.1(2)
C19 C18 C17 119.0(2)
C19 C18 H18 120.5
C17 C18 H18 120.5
N2 C19 C18 122.7(2)
N2 C19 H19 118.7
C18 C19 H19 118.7
N6 C39 C38 122.4(2)
N6 C39 H39 118.8
C38 C39 H39 118.8
C37 C38 C39 119.1(2)
C37 C38 H38 120.5
C39 C38 H38 120.5
C38 C37 C36 119.3(2)
C38 C37 C90 119.4(2)
C36 C37 C90 121.3(2)
C35 C36 C37 118.9(2)
C35 C36 H36 120.6
C37 C36 H36 120.6
N6 C35 C36 121.9(2)
N6 C35 C34 114.0(2)
C36 C35 C34 124.1(2)
N5 C34 C33 121.4(2)
N5 C34 C35 114.1(2)
C33 C34 C35 124.5(2)
C34 C33 C32 119.1(2)
C34 C33 H33 120.5
C32 C33 H33 120.5
C31 C32 C33 118.8(2)
C31 C32 C80 122.3(2)
C33 C32 C80 118.8(2)
C30 C31 C32 119.3(2)
C30 C31 H31 120.3
C32 C31 H31 120.3
N5 C30 C31 123.0(2)
N5 C30 H30 118.5
C31 C30 H30 118.5
N4 C29 C28 122.9(2)
N4 C29 H29 118.5
C28 C29 H29 118.5
C29 C28 C27 119.0(2)
C29 C28 H28 120.5
C27 C28 H28 120.5
C28 C27 C26 118.6(2)
C28 C27 C70 124.2(2)
C26 C27 C70 117.1(2)
C25 C26 C27 119.8(2)
C25 C26 H26 120.1
C27 C26 H26 120.1
N4 C25 C26 121.1(2)
N4 C25 C24 114.6(2)
C26 C25 C24 124.3(2)
N3 C24 C23 120.7(2)
N3 C24 C25 114.9(2)
C23 C24 C25 124.4(2)
C22 C23 C24 119.8(2)
C22 C23 H23 120.1
C24 C23 H23 120.1
C23 C22 C21 118.8(2)
C23 C22 C60 118.5(2)
C21 C22 C60 122.7(2)
C20 C21 C22 118.8(2)
C20 C21 H21 120.6
C22 C21 H21 120.6
N3 C20 C21 123.0(3)
N3 C20 H20 118.5
C21 C20 H20 118.5
O41 C40 O40 125.0(3)
O41 C40 C12 122.3(3)
O40 C40 C12 112.6(2)
C40 O40 H40 110.8
O51 C50 O50 124.4(2)
O51 C50 C17 122.2(3)
O50 C50 C17 113.4(2)
C50 O50 H50 108.8
O90 C90 O91 125.0(2)
O90 C90 C37 122.0(2)
O91 C90 C37 113.0(2)
C90 O91 H61 107.9
O81 C80 O80 125.3(2)
O81 C80 C32 122.6(2)
O80 C80 C32 112.0(2)
C80 O80 H70 108.0
O71 C70 O70 118.1(2)
O71 C70 C27 122.0(2)
O70 C70 C27 119.9(2)
C70 O70 H80 115.0
O61 C60 O60 125.6(2)
O61 C60 C22 122.7(2)
O60 C60 C22 111.6(2)
C60 O60 H90 119.1
N5B Ru1B N4B 86.39(8)
N5B Ru1B N3B 97.37(8)
N4B Ru1B N3B 78.63(8)
N5B Ru1B N2B 178.07(9)
N4B Ru1B N2B 95.38(8)
N3B Ru1B N2B 83.75(8)
N5B Ru1B N1B 99.09(8)
N4B Ru1B N1B 173.45(8)
N3B Ru1B N1B 96.99(8)
N2B Ru1B N1B 79.20(8)
N5B Ru1B N6B 78.52(8)
N4B Ru1B N6B 98.90(8)
N3B Ru1B N6B 175.39(8)
N2B Ru1B N6B 100.41(8)
N1B Ru1B N6B 85.79(8)
C10B N1B C14B 118.7(2)
C10B N1B Ru1B 126.35(17)
C14B N1B Ru1B 114.85(15)
C19B N2B C15B 118.5(2)
C19B N2B Ru1B 125.53(17)
C15B N2B Ru1B 115.47(16)
C39B N6B C35B 118.1(2)
C39B N6B Ru1B 126.60(17)
C35B N6B Ru1B 115.12(16)
C30B N5B C34B 118.0(2)
C30B N5B Ru1B 124.47(17)
C34B N5B Ru1B 117.26(17)
C29B N4B C25B 119.3(2)
C29B N4B Ru1B 124.52(16)
C25B N4B Ru1B 116.15(16)
C20B N3B C24B 118.8(2)
C20B N3B Ru1B 124.46(16)
C24B N3B Ru1B 116.51(16)
N1B C10B C11B 122.0(2)
N1B C10B H10B 119.0
C11B C10B H10B 119.0
C12B C11B C10B 118.9(2)
C12B C11B H11B 120.6
C10B C11B H11B 120.6
C11B C12B C13B 119.2(2)
C11B C12B C40B 123.1(2)
C13B C12B C40B 117.8(2)
C14B C13B C12B 119.6(2)
C14B C13B H13B 120.2
C12B C13B H13B 120.2
N1B C14B C13B 121.6(2)
N1B C14B C15B 115.2(2)
C13B C14B C15B 123.2(2)
N2B C15B C16B 121.6(2)
N2B C15B C14B 114.8(2)
C16B C15B C14B 123.6(2)
C15B C16B C17B 119.6(2)
C15B C16B H16B 120.2
C17B C16B H16B 120.2
C16B C17B C18B 118.9(2)
C16B C17B C50B 117.4(2)
C18B C17B C50B 123.6(2)
C19B C18B C17B 118.7(2)
C19B C18B H18B 120.6
C17B C18B H18B 120.6
N2B C19B C18B 122.5(2)
N2B C19B H19B 118.7
C18B C19B H19B 118.7
N6B C39B C38B 123.3(2)
N6B C39B H39B 118.4
C38B C39B H39B 118.3
C39B C38B C37B 118.6(2)
C39B C38B H38B 120.7
C37B C38B H38B 120.7
C36B C37B C38B 118.7(2)
C36B C37B C90B 117.4(2)
C38B C37B C90B 123.8(2)
C37B C36B C35B 119.8(2)
C37B C36B H35B 120.1
C35B C36B H35B 120.1
N6B C35B C36B 121.4(2)
N6B C35B C34B 115.5(2)
C36B C35B C34B 123.1(2)
N5B C34B C33B 121.8(2)
N5B C34B C35B 113.3(2)
C33B C34B C35B 124.8(2)
C34B C33B C32B 119.5(2)
C34B C33B H33B 120.2
C32B C33B H33B 120.2
C33B C32B C31B 119.2(2)
C33B C32B C80B 119.1(2)
C31B C32B C80B 121.6(3)
C30B C31B C32B 118.5(2)
C30B C31B H31B 120.7
C32B C31B H31B 120.7
N5B C30B C31B 122.8(2)
N5B C30B H30B 118.6
C31B C30B H30B 118.6
N4B C29B C28B 122.1(2)
N4B C29B H29B 119.0
C28B C29B H29B 119.0
C29B C28B C27B 119.0(2)
C29B C28B H28B 120.5
C27B C28B H28B 120.5
C26B C27B C28B 119.1(2)
C26B C27B C70B 121.1(2)
C28B C27B C70B 119.7(2)
C27B C26B C25B 119.3(2)
C27B C26B H26B 120.4
C25B C26B H26B 120.4
N4B C25B C26B 121.1(2)
N4B C25B C24B 114.7(2)
C26B C25B C24B 124.2(2)
N3B C24B C23B 121.6(2)
N3B C24B C25B 113.75(19)
C23B C24B C25B 124.7(2)
C24B C23B C22B 119.4(2)
C24B C23B H23B 120.3
C22B C23B H23B 120.3
C21B C22B C23B 119.0(2)
C21B C22B C60B 121.7(2)
C23B C22B C60B 119.2(2)
C22B C21B C20B 119.3(2)
C22B C21B H21B 120.3
C20B C21B H21B 120.3
N3B C20B C21B 121.9(2)
N3B C20B H20B 119.1
C21B C20B H20B 119.1
O41B C40B O40B 125.2(2)
O41B C40B C12B 121.7(2)
O40B C40B C12B 113.1(2)
C40B O40B H40B 112.7
O51B C50B O50B 125.1(3)
O51B C50B C17B 121.6(2)
O50B C50B C17B 113.2(2)
C50B O50B H50B 114.3
O91B C90B O90B 124.0(2)
O91B C90B C37B 122.7(3)
O90B C90B C37B 113.3(2)
C90B O90B H60B 110.9
O81B C80B O80B 124.6(3)
O81B C80B C32B 123.3(3)
O80B C80B C32B 112.1(2)
C80B O80B H70B 117.7
O71B C70B O70B 123.2(2)
O71B C70B C27B 123.0(2)
O70B C70B C27B 113.8(2)
C70B O70B H80B 115.8
O61B C60B O60B 125.3(2)
O61B C60B C22B 123.2(2)
O60B C60B C22B 111.4(2)
C60B O60B H90B 100.5
H941 O94 H942 129.2
H951 O95 H952 105.4
H961 O96 H962 105.6
H971 O97 H972 111.8
H981 O98 H982 117.1
H991 O99 H992 106.5

loop_
_geom_bond_atom_site_label_1
_geom_bond_atom_site_label_2
_geom_bond_distance
Ru1 N6 2.052(2)
Ru1 N5 2.054(2)
Ru1 N4 2.056(2)
Ru1 N3 2.059(2)
Ru1 N1 2.060(2)
Ru1 N2 2.072(2)
N1 C10 1.343(3)
N1 C15 1.357(3)
N2 C19 1.347(3)
N2 C14 1.365(3)
N6 C39 1.351(3)
N6 C35 1.360(3)
N5 C30 1.342(3)
N5 C34 1.366(3)
N4 C29 1.350(3)
N4 C25 1.364(3)
N3 C20 1.339(3)
N3 C24 1.369(3)
C10 C11 1.378(4)
C10 H10 0.9500
C11 C12 1.387(4)
C11 H11 0.9500
C12 C13 1.392(4)
C12 C40 1.501(4)
C13 C15 1.391(4)
C13 H13 0.9500
C14 C16 1.379(3)
C14 C15 1.464(3)
C16 C17 1.391(4)
C16 H16 0.9500
C17 C18 1.395(4)
C17 C50 1.496(4)
C18 C19 1.391(3)
C18 H18 0.9500
C19 H19 0.9500
C39 C38 1.382(3)
C39 H39 0.9500
C38 C37 1.374(3)
C38 H38 0.9500
C37 C36 1.397(3)
C37 C90 1.504(3)
C36 C35 1.379(3)
C36 H36 0.9500
C35 C34 1.486(3)
C34 C33 1.387(3)
C33 C32 1.402(4)
C33 H33 0.9500
C32 C31 1.379(4)
C32 C80 1.500(3)
C31 C30 1.372(4)
C31 H31 0.9500
C30 H30 0.9500
C29 C28 1.378(4)
C29 H29 0.9500
C28 C27 1.388(3)
C28 H28 0.9500
C27 C26 1.393(4)
C27 C70 1.502(4)
C26 C25 1.391(4)
C26 H26 0.9500
C25 C24 1.464(3)
C24 C23 1.388(3)
C23 C22 1.388(4)
C23 H23 0.9500
C22 C21 1.390(4)
C22 C60 1.508(3)
C21 C20 1.376(4)
C21 H21 0.9500
C20 H20 0.9500
C40 O41 1.205(4)
C40 O40 1.321(4)
O40 H40 0.8762
C50 O51 1.210(4)
C50 O50 1.325(4)
O50 H50 0.9396
C90 O90 1.210(3)
C90 O91 1.312(3)
O91 H61 0.8509
C80 O81 1.204(3)
C80 O80 1.324(3)
O80 H70 0.8755
C70 O71 1.200(3)
C70 O70 1.334(3)
O70 H80 1.0223
C60 O61 1.197(3)
C60 O60 1.322(3)
O60 H90 0.9864
Ru1B N5B 2.043(2)
Ru1B N4B 2.047(2)
Ru1B N3B 2.049(2)
Ru1B N2B 2.060(2)
Ru1B N1B 2.065(2)
Ru1B N6B 2.076(2)
N1B C10B 1.346(3)
N1B C14B 1.368(3)
N2B C19B 1.347(3)
N2B C15B 1.357(3)
N6B C39B 1.344(3)
N6B C35B 1.357(3)
N5B C30B 1.351(3)
N5B C34B 1.365(3)
N4B C29B 1.344(3)
N4B C25B 1.363(3)
N3B C20B 1.355(3)
N3B C24B 1.363(3)
C10B C11B 1.401(4)
C10B H10B 0.9500
C11B C12B 1.384(4)
C11B H11B 0.9500
C12B C13B 1.391(4)
C12B C40B 1.499(3)
C13B C14B 1.379(3)
C13B H13B 0.9500
C14B C15B 1.476(3)
C15B C16B 1.383(4)
C16B C17B 1.385(4)
C16B H16B 0.9500
C17B C18B 1.389(3)
C17B C50B 1.493(4)
C18B C19B 1.386(4)
C18B H18B 0.9500
C19B H19B 0.9500
C39B C38B 1.377(3)
C39B H39B 0.9500
C38B C37B 1.387(4)
C38B H38B 0.9500
C37B C36B 1.384(4)
C37B C90B 1.497(4)
C36B C35B 1.386(3)
C36B H35B 0.9500
C35B C34B 1.480(3)
C34B C33B 1.379(4)
C33B C32B 1.380(4)
C33B H33B 0.9500
C32B C31B 1.394(4)
C32B C80B 1.495(4)
C31B C30B 1.381(4)
C31B H31B 0.9500
C30B H30B 0.9500
C29B C28B 1.387(3)
C29B H29B 0.9500
C28B C27B 1.392(3)
C28B H28B 0.9500
C27B C26B 1.389(3)
C27B C70B 1.488(3)
C26B C25B 1.394(3)
C26B H26B 0.9500
C25B C24B 1.476(3)
C24B C23B 1.384(3)
C23B C22B 1.395(3)
C23B H23B 0.9500
C22B C21B 1.383(3)
C22B C60B 1.490(3)
C21B C20B 1.389(3)
C21B H21B 0.9500
C20B H20B 0.9500
C40B O41B 1.218(3)
C40B O40B 1.308(3)
O40B H40B 0.9045
C50B O51B 1.209(3)
C50B O50B 1.322(3)
O50B H50B 0.8761
C90B O91B 1.206(4)
C90B O90B 1.326(4)
O90B H60B 0.8918
C80B O81B 1.197(4)
C80B O80B 1.323(4)
O80B H70B 0.8945
C70B O71B 1.230(3)
C70B O70B 1.309(3)
O70B H80B 0.9088
C60B O61B 1.207(3)
C60B O60B 1.331(3)
O60B H90B 0.7942
O94 H941 1.0878
O94 H942 1.1249
O95 H951 0.8826
O95 H952 0.7450
O96 H961 0.9327
O96 H962 0.7828
O97 H971 0.8214
O97 H972 0.9247
O98 H981 0.8020
O98 H982 0.9906
O99 H991 0.7768
O99 H992 0.7928

loop_
_geom_hbond_atom_site_label_D
_geom_hbond_atom_site_label_H
_geom_hbond_atom_site_label_A
_geom_hbond_distance_DH
_geom_hbond_distance_HA
_geom_hbond_distance_DA
_geom_hbond_angle_DHA
_geom_hbond_site_symmetry_A
O40 H40 Cl1 0.88 2.17 3.043(2) 173.4 .
O60 H90 Cl2 0.99 2.03 3.001(2) 168.1 1_455
O91 H61 O98 0.85 1.72 2.546(3) 164.2 .
O40B H40B Cl2 0.90 2.09 2.979(2) 167.8 .
O80B H70B Cl3 0.89 2.12 3.014(2) 176.3 .
O70B H80B O97 0.91 1.63 2.532(2) 174.6 .
O60B H90B Cl4 0.79 2.27 2.9766(19) 147.8 .
O94 H941 O91B 1.09 1.80 2.891(4) 175.7 .
O95 H952 O96 0.75 1.98 2.699(3) 160.8 .
O99 H991 O94 0.78 2.04 2.782(7) 160.4 .

loop_
_geom_torsion_atom_site_label_1
_geom_torsion_atom_site_label_2
_geom_torsion_atom_site_label_3
_geom_torsion_atom_site_label_4
_geom_torsion
N6 Ru1 N1 C10 74.4(2)
N5 Ru1 N1 C10 -3.2(2)
N4 Ru1 N1 C10 -143(2)
N3 Ru1 N1 C10 -101.7(2)
N2 Ru1 N1 C10 175.0(2)
N6 Ru1 N1 C15 -98.52(18)
N5 Ru1 N1 C15 -176.16(18)
N4 Ru1 N1 C15 44(2)
N3 Ru1 N1 C15 85.39(18)
N2 Ru1 N1 C15 2.07(17)
N6 Ru1 N2 C19 -101.0(2)
N5 Ru1 N2 C19 -157.8(11)
N4 Ru1 N2 C19 -2.2(2)
N3 Ru1 N2 C19 75.5(2)
N1 Ru1 N2 C19 176.3(2)
N6 Ru1 N2 C14 83.64(18)
N5 Ru1 N2 C14 26.9(13)
N4 Ru1 N2 C14 -177.56(17)
N3 Ru1 N2 C14 -99.86(17)
N1 Ru1 N2 C14 0.96(17)
N5 Ru1 N6 C39 174.5(2)
N4 Ru1 N6 C39 -103.4(2)
N3 Ru1 N6 C39 -145.7(8)
N1 Ru1 N6 C39 75.3(2)
N2 Ru1 N6 C39 -2.1(2)
N5 Ru1 N6 C35 -1.84(17)
N4 Ru1 N6 C35 80.29(18)
N3 Ru1 N6 C35 38.0(9)
N1 Ru1 N6 C35 -101.03(18)
N2 Ru1 N6 C35 -178.40(17)
N6 Ru1 N5 C30 177.9(2)
N4 Ru1 N5 C30 79.5(2)
N3 Ru1 N5 C30 1.7(2)
N1 Ru1 N5 C30 -99.1(2)
N2 Ru1 N5 C30 -124.7(12)
N6 Ru1 N5 C34 3.39(17)
N4 Ru1 N5 C34 -95.03(18)
N3 Ru1 N5 C34 -172.82(17)
N1 Ru1 N5 C34 86.38(18)
N2 Ru1 N5 C34 60.8(13)
N6 Ru1 N4 C29 -3.2(2)
N5 Ru1 N4 C29 74.4(2)
N3 Ru1 N4 C29 172.8(2)
N1 Ru1 N4 C29 -146(2)
N2 Ru1 N4 C29 -103.9(2)
N6 Ru1 N4 C25 -174.93(17)
N5 Ru1 N4 C25 -97.33(18)
N3 Ru1 N4 C25 1.03(17)
N1 Ru1 N4 C25 42(2)
N2 Ru1 N4 C25 84.35(18)
N6 Ru1 N3 C20 -138.5(8)
N5 Ru1 N3 C20 -99.3(2)
N4 Ru1 N3 C20 178.6(2)
N1 Ru1 N3 C20 0.0(2)
N2 Ru1 N3 C20 77.5(2)
N6 Ru1 N3 C24 44.6(9)
N5 Ru1 N3 C24 83.80(17)
N4 Ru1 N3 C24 1.64(16)
N1 Ru1 N3 C24 -176.90(16)
N2 Ru1 N3 C24 -99.45(17)
C15 N1 C10 C11 -2.2(4)
Ru1 N1 C10 C11 -175.0(2)
N1 C10 C11 C12 1.5(4)
C10 C11 C12 C13 0.6(4)
C10 C11 C12 C40 -178.3(3)
C11 C12 C13 C15 -1.8(4)
C40 C12 C13 C15 177.2(2)
C19 N2 C14 C16 1.5(4)
Ru1 N2 C14 C16 177.18(19)
C19 N2 C14 C15 -179.3(2)
Ru1 N2 C14 C15 -3.6(3)
C10 N1 C15 C13 0.9(4)
Ru1 N1 C15 C13 174.37(19)
C10 N1 C15 C14 -178.0(2)
Ru1 N1 C15 C14 -4.6(3)
C12 C13 C15 N1 1.0(4)
C12 C13 C15 C14 179.9(2)
N2 C14 C15 N1 5.4(3)
C16 C14 C15 N1 -175.4(2)
N2 C14 C15 C13 -173.6(2)
C16 C14 C15 C13 5.6(4)
N2 C14 C16 C17 -0.1(4)
C15 C14 C16 C17 -179.2(2)
C14 C16 C17 C18 -1.5(4)
C14 C16 C17 C50 178.3(2)
C16 C17 C18 C19 1.6(4)
C50 C17 C18 C19 -178.2(3)
C14 N2 C19 C18 -1.3(4)
Ru1 N2 C19 C18 -176.53(19)
C17 C18 C19 N2 -0.2(4)
C35 N6 C39 C38 -2.3(4)
Ru1 N6 C39 C38 -178.59(19)
N6 C39 C38 C37 -1.7(4)
C39 C38 C37 C36 3.9(4)
C39 C38 C37 C90 -174.8(2)
C38 C37 C36 C35 -2.2(4)
C90 C37 C36 C35 176.5(2)
C39 N6 C35 C36 4.1(4)
Ru1 N6 C35 C36 -179.32(19)
C39 N6 C35 C34 -176.4(2)
Ru1 N6 C35 C34 0.2(3)
C37 C36 C35 N6 -1.9(4)
C37 C36 C35 C34 178.7(2)
C30 N5 C34 C33 1.5(4)
Ru1 N5 C34 C33 176.42(18)
C30 N5 C34 C35 -179.2(2)
Ru1 N5 C34 C35 -4.3(3)
N6 C35 C34 N5 2.7(3)
C36 C35 C34 N5 -177.9(2)
N6 C35 C34 C33 -178.0(2)
C36 C35 C34 C33 1.4(4)
N5 C34 C33 C32 -1.1(4)
C35 C34 C33 C32 179.7(2)
C34 C33 C32 C31 -0.6(4)
C34 C33 C32 C80 176.3(2)
C33 C32 C31 C30 1.7(4)
C80 C32 C31 C30 -175.1(3)
C34 N5 C30 C31 -0.3(4)
Ru1 N5 C30 C31 -174.8(2)
C32 C31 C30 N5 -1.3(4)
C25 N4 C29 C28 -0.2(4)
Ru1 N4 C29 C28 -171.76(19)
N4 C29 C28 C27 -1.8(4)
C29 C28 C27 C26 2.1(4)
C29 C28 C27 C70 -176.0(2)
C28 C27 C26 C25 -0.6(4)
C70 C27 C26 C25 177.7(2)
C29 N4 C25 C26 1.8(4)
Ru1 N4 C25 C26 174.09(19)
C29 N4 C25 C24 -175.7(2)
Ru1 N4 C25 C24 -3.4(3)
C27 C26 C25 N4 -1.4(4)
C27 C26 C25 C24 175.8(2)
C20 N3 C24 C23 0.6(3)
Ru1 N3 C24 C23 177.76(18)
C20 N3 C24 C25 179.0(2)
Ru1 N3 C24 C25 -3.9(3)
N4 C25 C24 N3 4.7(3)
C26 C25 C24 N3 -172.6(2)
N4 C25 C24 C23 -177.0(2)
C26 C25 C24 C23 5.7(4)
N3 C24 C23 C22 -0.5(4)
C25 C24 C23 C22 -178.7(2)
C24 C23 C22 C21 0.3(4)
C24 C23 C22 C60 -179.5(2)
C23 C22 C21 C20 -0.3(4)
C60 C22 C21 C20 179.5(3)
C24 N3 C20 C21 -0.6(4)
Ru1 N3 C20 C21 -177.4(2)
C22 C21 C20 N3 0.5(4)
C11 C12 C40 O41 -169.2(3)
C13 C12 C40 O41 11.9(4)
C11 C12 C40 O40 9.5(4)
C13 C12 C40 O40 -169.4(2)
C16 C17 C50 O51 5.5(4)
C18 C17 C50 O51 -174.7(3)
C16 C17 C50 O50 -176.1(3)
C18 C17 C50 O50 3.7(4)
C38 C37 C90 O90 -0.1(4)
C36 C37 C90 O90 -178.8(3)
C38 C37 C90 O91 179.4(2)
C36 C37 C90 O91 0.7(3)
C31 C32 C80 O81 162.3(3)
C33 C32 C80 O81 -14.4(4)
C31 C32 C80 O80 -15.1(4)
C33 C32 C80 O80 168.1(2)
C28 C27 C70 O71 174.5(3)
C26 C27 C70 O71 -3.6(4)
C28 C27 C70 O70 -5.3(4)
C26 C27 C70 O70 176.6(2)
C23 C22 C60 O61 -3.5(4)
C21 C22 C60 O61 176.6(3)
C23 C22 C60 O60 176.1(2)
C21 C22 C60 O60 -3.7(4)
N5B Ru1B N1B C10B -4.8(2)
N4B Ru1B N1B C10B -151.1(7)
N3B Ru1B N1B C10B -103.4(2)
N2B Ru1B N1B C10B 174.3(2)
N6B Ru1B N1B C10B 72.9(2)
N5B Ru1B N1B C14B 177.89(16)
N4B Ru1B N1B C14B 31.5(8)
N3B Ru1B N1B C14B 79.23(17)
N2B Ru1B N1B C14B -3.01(16)
N6B Ru1B N1B C14B -104.46(17)
N5B Ru1B N2B C19B -155(3)
N4B Ru1B N2B C19B 1.4(2)
N3B Ru1B N2B C19B 79.3(2)
N1B Ru1B N2B C19B 177.6(2)
N6B Ru1B N2B C19B -98.7(2)
N5B Ru1B N2B C15B 33(3)
N4B Ru1B N2B C15B -170.27(17)
N3B Ru1B N2B C15B -92.36(17)
N1B Ru1B N2B C15B 6.01(17)
N6B Ru1B N2B C15B 89.64(17)
N5B Ru1B N6B C39B 178.9(2)
N4B Ru1B N6B C39B -96.7(2)
N3B Ru1B N6B C39B -154.0(10)
N2B Ru1B N6B C39B 0.5(2)
N1B Ru1B N6B C39B 78.7(2)
N5B Ru1B N6B C35B 3.98(17)
N4B Ru1B N6B C35B 88.42(17)
N3B Ru1B N6B C35B 31.1(11)
N2B Ru1B N6B C35B -174.39(17)
N1B Ru1B N6B C35B -96.19(17)
N4B Ru1B N5B C30B 73.4(2)
N3B Ru1B N5B C30B -4.6(2)
N2B Ru1B N5B C30B -130(3)
N1B Ru1B N5B C30B -103.0(2)
N6B Ru1B N5B C30B 173.3(2)
N4B Ru1B N5B C34B -100.87(18)
N3B Ru1B N5B C34B -178.91(18)
N2B Ru1B N5B C34B 56(3)
N1B Ru1B N5B C34B 82.76(19)
N6B Ru1B N5B C34B -1.02(18)
N5B Ru1B N4B C29B 77.9(2)
N3B Ru1B N4B C29B 176.1(2)
N2B Ru1B N4B C29B -101.4(2)
N1B Ru1B N4B C29B -135.4(7)
N6B Ru1B N4B C29B 0.1(2)
N5B Ru1B N4B C25B -100.45(18)
N3B Ru1B N4B C25B -2.18(17)
N2B Ru1B N4B C25B 80.32(18)
N1B Ru1B N4B C25B 46.3(8)
N6B Ru1B N4B C25B -178.23(17)
N5B Ru1B N3B C20B -96.4(2)
N4B Ru1B N3B C20B 178.8(2)
N2B Ru1B N3B C20B 82.0(2)
N1B Ru1B N3B C20B 3.7(2)
N6B Ru1B N3B C20B -123.2(10)
N5B Ru1B N3B C24B 89.30(18)
N4B Ru1B N3B C24B 4.51(17)
N2B Ru1B N3B C24B -92.28(18)
N1B Ru1B N3B C24B -170.55(18)
N6B Ru1B N3B C24B 62.5(11)
C14B N1B C10B C11B -0.7(4)
Ru1B N1B C10B C11B -177.99(19)
N1B C10B C11B C12B -0.7(4)
C10B C11B C12B C13B 1.6(4)
C10B C11B C12B C40B -178.6(2)
C11B C12B C13B C14B -1.1(4)
C40B C12B C13B C14B 179.1(2)
C10B N1B C14B C13B 1.3(3)
Ru1B N1B C14B C13B 178.85(18)
C10B N1B C14B C15B -177.7(2)
Ru1B N1B C14B C15B -0.2(3)
C12B C13B C14B N1B -0.4(4)
C12B C13B C14B C15B 178.5(2)
C19B N2B C15B C16B 1.3(4)
Ru1B N2B C15B C16B 173.58(19)
C19B N2B C15B C14B 179.9(2)
Ru1B N2B C15B C14B -7.8(3)
N1B C14B C15B N2B 5.2(3)
C13B C14B C15B N2B -173.7(2)
N1B C14B C15B C16B -176.2(2)
C13B C14B C15B C16B 4.8(4)
N2B C15B C16B C17B 2.2(4)
C14B C15B C16B C17B -176.3(2)
C15B C16B C17B C18B -3.1(4)
C15B C16B C17B C50B 174.2(2)
C16B C17B C18B C19B 0.7(4)
C50B C17B C18B C19B -176.5(2)
C15B N2B C19B C18B -3.9(4)
Ru1B N2B C19B C18B -175.27(19)
C17B C18B C19B N2B 2.9(4)
C35B N6B C39B C38B -1.0(4)
Ru1B N6B C39B C38B -175.8(2)
N6B C39B C38B C37B 0.8(4)
C39B C38B C37B C36B -0.1(4)
C39B C38B C37B C90B -178.2(3)
C38B C37B C36B C35B -0.4(4)
C90B C37B C36B C35B 177.9(2)
C39B N6B C35B C36B 0.6(4)
Ru1B N6B C35B C36B 175.92(19)
C39B N6B C35B C34B 178.5(2)
Ru1B N6B C35B C34B -6.1(3)
C37B C36B C35B N6B 0.1(4)
C37B C36B C35B C34B -177.7(2)
C30B N5B C34B C33B 1.5(4)
Ru1B N5B C34B C33B 176.13(19)
C30B N5B C34B C35B -176.5(2)
Ru1B N5B C34B C35B -1.8(3)
N6B C35B C34B N5B 5.2(3)
C36B C35B C34B N5B -176.9(2)
N6B C35B C34B C33B -172.6(2)
C36B C35B C34B C33B 5.3(4)
N5B C34B C33B C32B -0.5(4)
C35B C34B C33B C32B 177.2(2)
C34B C33B C32B C31B -0.8(4)
C34B C33B C32B C80B 179.1(2)
C33B C32B C31B C30B 1.1(4)
C80B C32B C31B C30B -178.9(3)
C34B N5B C30B C31B -1.2(4)
Ru1B N5B C30B C31B -175.4(2)
C32B C31B C30B N5B -0.1(4)
C25B N4B C29B C28B -0.4(4)
Ru1B N4B C29B C28B -178.62(18)
N4B C29B C28B C27B -1.1(4)
C29B C28B C27B C26B 1.6(4)
C29B C28B C27B C70B -177.4(2)
C28B C27B C26B C25B -0.6(4)
C70B C27B C26B C25B 178.4(2)
C29B N4B C25B C26B 1.4(4)
Ru1B N4B C25B C26B 179.80(19)
C29B N4B C25B C24B -178.7(2)
Ru1B N4B C25B C24B -0.2(3)
C27B C26B C25B N4B -0.9(4)
C27B C26B C25B C24B 179.1(2)
C20B N3B C24B C23B 0.1(4)
Ru1B N3B C24B C23B 174.76(19)
C20B N3B C24B C25B 179.5(2)
Ru1B N3B C24B C25B -5.9(3)
N4B C25B C24B N3B 4.0(3)
C26B C25B C24B N3B -176.1(2)
N4B C25B C24B C23B -176.7(2)
C26B C25B C24B C23B 3.3(4)
N3B C24B C23B C22B -1.0(4)
C25B C24B C23B C22B 179.7(2)
C24B C23B C22B C21B 1.0(4)
C24B C23B C22B C60B 179.0(2)
C23B C22B C21B C20B -0.2(4)
C60B C22B C21B C20B -178.1(2)
C24B N3B C20B C21B 0.8(4)
Ru1B N3B C20B C21B -173.4(2)
C22B C21B C20B N3B -0.8(4)
C11B C12B C40B O41B 178.3(3)
C13B C12B C40B O41B -1.9(4)
C11B C12B C40B O40B -0.9(4)
C13B C12B C40B O40B 179.0(2)
C16B C17B C50B O51B 23.9(4)
C18B C17B C50B O51B -158.9(3)
C16B C17B C50B O50B -153.2(2)
C18B C17B C50B O50B 24.0(4)
C36B C37B C90B O91B 1.0(4)
C38B C37B C90B O91B 179.1(3)
C36B C37B C90B O90B -179.5(3)
C38B C37B C90B O90B -1.4(4)
C33B C32B C80B O81B 4.8(5)
C31B C32B C80B O81B -175.2(3)
C33B C32B C80B O80B -175.2(3)
C31B C32B C80B O80B 4.8(4)
C26B C27B C70B O71B -175.6(2)
C28B C27B C70B O71B 3.3(4)
C26B C27B C70B O70B 4.5(3)
C28B C27B C70B O70B -176.5(2)
C21B C22B C60B O61B 169.2(3)
C23B C22B C60B O61B -8.7(4)
C21B C22B C60B O60B -10.1(4)
C23B C22B C60B O60B 172.0(2)
